data_7154626
loop_
_publ_author_name
'Cuenca, Ana B.'
'Cid, Jessica'
'Garc\'ia-L\'opez, Diego'
'Carb\'o, Jorge J'
'Fern\'andez, Elena'

_publ_section_title
;
 Unsymmetrical 1,1-diborated multisubstituted sp(3)-carbons formed via a
 metal-free concerted-asynchronous mechanism.
;
_journal_issue 37
_journal_name_full 'Organic &amp; biomolecular chemistry'
_journal_page_first 9659
_journal_page_last 9664
_journal_paper_doi 10.1039/c5ob01523e
_journal_volume 13
_journal_year 2015
_chemical_formula_sum 'C26 H36 B2 N2 O2'
_chemical_formula_weight 430.19
_chemical_name_systematic
;
 ?
;
_space_group_IT_number 14
_space_group_name_Hall '-P 2ybc'
_symmetry_cell_setting monoclinic
_symmetry_space_group_name_Hall '-P 2ybc'
_symmetry_space_group_name_H-M 'P 1 21/c 1'
_atom_sites_solution_hydrogens geom
_audit_creation_method SHELXL-2014
_audit_update_record
;
2015-06-29 deposited with the CCDC.
2015-07-28 downloaded from the CCDC.
;
_cell_angle_alpha 90
_cell_angle_beta 99.031(3)
_cell_angle_gamma 90
_cell_formula_units_Z 4
_cell_length_a 16.4632(13)
_cell_length_b 10.9630(9)
_cell_length_c 13.1045(9)
_cell_measurement_reflns_used 2858
_cell_measurement_temperature 100(2)
_cell_measurement_theta_max 23.58
_cell_measurement_theta_min 2.24
_cell_volume 2335.9(3)
_computing_cell_refinement 'Bruker APEX2 v2011.4-0'
_computing_data_collection 'Bruker APEX2 v2011.4-0'
_computing_data_reduction 'Bruker SAINT V7.60A'
_computing_molecular_graphics 'Bruker SHELXTL'
_computing_publication_material 'Bruker SHELXTL'
_computing_structure_refinement 'SHELXL-2014 (Sheldrick, 2014)'
_computing_structure_solution Sir2011
_diffrn_ambient_temperature 100(2)
_diffrn_detector_area_resol_mean 512
_diffrn_detector_type '4K CCD area detector APEX II'
_diffrn_measured_fraction_theta_full 0.997
_diffrn_measured_fraction_theta_max 0.994
_diffrn_measurement_device_type 'APEX DUO Kappa 4-axis goniometer'
_diffrn_measurement_method
;
 Fullsphere data collection, phi and omega scans
;
_diffrn_measurement_specimen_support 'magnetic support with MicroMount'
_diffrn_radiation_monochromator 'Quazar MX Multilayer Optics'
_diffrn_radiation_type MoK\a
_diffrn_radiation_wavelength 0.71073
_diffrn_reflns_av_R_equivalents 0.0555
_diffrn_reflns_av_unetI/netI 0.0638
_diffrn_reflns_Laue_measured_fraction_full 0.997
_diffrn_reflns_Laue_measured_fraction_max 0.994
_diffrn_reflns_limit_h_max 20
_diffrn_reflns_limit_h_min -20
_diffrn_reflns_limit_k_max 13
_diffrn_reflns_limit_k_min -9
_diffrn_reflns_limit_l_max 16
_diffrn_reflns_limit_l_min -15
_diffrn_reflns_number 19893
_diffrn_reflns_point_group_measured_fraction_full 0.997
_diffrn_reflns_point_group_measured_fraction_max 0.994
_diffrn_reflns_theta_full 25.242
_diffrn_reflns_theta_max 26.415
_diffrn_reflns_theta_min 1.252
_diffrn_source 'Microfocus source E025 IuS'
_diffrn_source_current 0.6
_diffrn_source_power 50
_diffrn_source_size '0.2 mm x 0.2 mm fine focus'
_diffrn_source_type 'Bruker APEX DUO'
_exptl_absorpt_coefficient_mu 0.075
_exptl_absorpt_correction_T_max 0.993
_exptl_absorpt_correction_T_min 0.764
_exptl_absorpt_correction_type empirical
_exptl_absorpt_process_details
; 
 SADABS Version 2008/1 Bruker-Nonius
 Blessing, Acta Cryst. (1995) A51 33-38
;
_exptl_crystal_colour colourless
_exptl_crystal_density_diffrn 1.223
_exptl_crystal_description block
_exptl_crystal_F_000 928
_exptl_crystal_size_max 0.20
_exptl_crystal_size_mid 0.10
_exptl_crystal_size_min 0.10
_refine_diff_density_max 0.248
_refine_diff_density_min -0.249
_refine_diff_density_rms 0.065
_refine_ls_extinction_method none
_refine_ls_goodness_of_fit_ref 1.051
_refine_ls_hydrogen_treatment constr
_refine_ls_matrix_type full
_refine_ls_number_parameters 293
_refine_ls_number_reflns 4782
_refine_ls_number_restraints 0
_refine_ls_restrained_S_all 1.051
_refine_ls_R_factor_all 0.0975
_refine_ls_R_factor_gt 0.0476
_refine_ls_shift/su_max 0.000
_refine_ls_shift/su_mean 0.000
_refine_ls_structure_factor_coef Fsqd
_refine_ls_weighting_details 'w=1/[\s^2^(Fo^2^)+(0.0772P)^2^] where P=(Fo^2^+2Fc^2^)/3'
_refine_ls_weighting_scheme calc
_refine_ls_wR_factor_gt 0.1135
_refine_ls_wR_factor_ref 0.1480
_reflns_Friedel_coverage 0.000
_reflns_number_gt 3005
_reflns_number_total 4782
_reflns_threshold_expression 'I > 2\s(I)'
_cod_data_source_file c5ob01523e2.cif
_cod_data_source_block mo_121Dias
_cod_depositor_comments
;
The following automatic conversions were performed:

'_symmetry_cell_setting' value 'Monoclinic' changed to 'monoclinic'
according to
/usr/data/users/saulius/crontab/automatic-downloads/rss-feeds/RSC/lib/dictionaries/cif_core.dic
dictionary named 'cif_core.dic' version 2.4.2 from 2011-04-26.

Automatic conversion script
Id: cif_fix_values 3271 2015-04-21 07:52:19Z andrius 

 Adding full bibliography for 7154624--7154626.cif.
;
_cod_original_sg_symbol_H-M P2(1)/c
_cod_database_code 7154626
_shelx_space_group_comment
;
The symmetry employed for this shelxl refinement is uniquely defined
by the following loop, which should always be used as a source of
symmetry information in preference to the above space-group names.
They are only intended as comments.
;
_shelx_estimated_absorpt_t_min 0.985
_shelx_estimated_absorpt_t_max 0.993
_shelxl_version_number 2014-3

loop_
_space_group_symop_operation_xyz
'x, y, z'
'-x, y+1/2, -z+1/2'
'-x, -y, -z'
'x, -y-1/2, z-1/2'

loop_
_atom_site_label
_atom_site_type_symbol
_atom_site_fract_x
_atom_site_fract_y
_atom_site_fract_z
_atom_site_U_iso_or_equiv
_atom_site_adp_type
_atom_site_occupancy
_atom_site_site_symmetry_order
_atom_site_calc_flag
_atom_site_refinement_flags_posn
_atom_site_refinement_flags_adp
B1 B 0.67265(14) 0.9567(2) 0.19320(19) 0.0206(5) Uani 1 1 d . .
B2 B 0.79753(15) 1.0520(2) 0.30542(17) 0.0195(5) Uani 1 1 d . .
N1 N 0.68403(10) 1.04057(14) 0.11421(13) 0.0203(4) Uani 1 1 d . .
H1N H 0.7162 1.1038 0.1317 0.024 Uiso 1 1 calc R U
N2 N 0.61627(10) 0.86033(15) 0.16020(12) 0.0216(4) Uani 1 1 d . .
H2N H 0.6055 0.8077 0.2070 0.026 Uiso 1 1 calc R U
O1 O 0.87910(8) 1.01903(11) 0.32515(11) 0.0220(4) Uani 1 1 d . .
O2 O 0.78806(9) 1.17263(12) 0.27603(11) 0.0237(4) Uani 1 1 d . .
C1 C 0.72015(12) 0.96782(17) 0.30870(15) 0.0192(5) Uani 1 1 d . .
C2 C 0.74245(12) 0.83994(17) 0.35723(15) 0.0183(5) Uani 1 1 d . .
H2 H 0.6894 0.7956 0.3573 0.022 Uiso 1 1 calc R U
C3 C 0.79375(13) 0.76272(17) 0.29347(15) 0.0192(5) Uani 1 1 d . .
H3A H 0.7630 0.7528 0.2227 0.023 Uiso 1 1 calc R U
H3B H 0.8456 0.8063 0.2881 0.023 Uiso 1 1 calc R U
C4 C 0.81416(14) 0.63715(18) 0.34049(16) 0.0234(5) Uani 1 1 d . .
H4A H 0.7628 0.5897 0.3391 0.028 Uiso 1 1 calc R U
H4B H 0.8498 0.5928 0.2989 0.028 Uiso 1 1 calc R U
C5 C 0.85748(14) 0.64811(18) 0.45058(16) 0.0265(5) Uani 1 1 d . .
H5A H 0.9114 0.6886 0.4515 0.032 Uiso 1 1 calc R U
H5B H 0.8675 0.5658 0.4810 0.032 Uiso 1 1 calc R U
C6 C 0.80529(13) 0.72207(18) 0.51471(15) 0.0223(5) Uani 1 1 d . .
H6A H 0.7537 0.6772 0.5185 0.027 Uiso 1 1 calc R U
H6B H 0.8354 0.7305 0.5859 0.027 Uiso 1 1 calc R U
C7 C 0.78432(13) 0.84844(18) 0.47017(15) 0.0191(5) Uani 1 1 d . .
H7 H 0.8370 0.8942 0.4716 0.023 Uiso 1 1 calc R U
C8 C 0.73074(13) 0.92003(18) 0.53489(16) 0.0234(5) Uani 1 1 d . .
H8A H 0.6809 0.8718 0.5409 0.028 Uiso 1 1 calc R U
H8B H 0.7616 0.9318 0.6053 0.028 Uiso 1 1 calc R U
C9 C 0.70492(13) 1.04446(18) 0.48825(16) 0.0245(5) Uani 1 1 d . .
H9A H 0.6668 1.0838 0.5296 0.029 Uiso 1 1 calc R U
H9B H 0.7541 1.0971 0.4913 0.029 Uiso 1 1 calc R U
C10 C 0.66286(13) 1.03309(18) 0.37631(16) 0.0219(5) Uani 1 1 d . .
H10A H 0.6485 1.1154 0.3479 0.026 Uiso 1 1 calc R U
H10B H 0.6113 0.9860 0.3738 0.026 Uiso 1 1 calc R U
C11 C 0.59455(12) 0.92961(18) -0.01713(15) 0.0192(5) Uani 1 1 d . .
C12 C 0.64818(12) 1.03020(17) 0.01133(16) 0.0192(5) Uani 1 1 d . .
C13 C 0.66458(13) 1.11124(18) -0.06308(16) 0.0236(5) Uani 1 1 d . .
H13 H 0.7002 1.1785 -0.0441 0.028 Uiso 1 1 calc R U
C14 C 0.62906(14) 1.09513(19) -0.16656(16) 0.0258(5) Uani 1 1 d . .
H14 H 0.6412 1.1515 -0.2171 0.031 Uiso 1 1 calc R U
C15 C 0.57726(13) 0.99970(19) -0.19608(17) 0.0251(5) Uani 1 1 d . .
H15 H 0.5537 0.9907 -0.2666 0.030 Uiso 1 1 calc R U
C16 C 0.55844(12) 0.91383(18) -0.12200(15) 0.0209(5) Uani 1 1 d . .
C17 C 0.50566(13) 0.8131(2) -0.14899(16) 0.0248(5) Uani 1 1 d . .
H17 H 0.4811 0.8014 -0.2189 0.030 Uiso 1 1 calc R U
C18 C 0.48986(13) 0.7326(2) -0.07473(16) 0.0259(5) Uani 1 1 d . .
H18 H 0.4545 0.6652 -0.0940 0.031 Uiso 1 1 calc R U
C19 C 0.52475(13) 0.74747(19) 0.02891(16) 0.0242(5) Uani 1 1 d . .
H19 H 0.5124 0.6909 0.0792 0.029 Uiso 1 1 calc R U
C20 C 0.57708(12) 0.84410(18) 0.05860(15) 0.0200(5) Uani 1 1 d . .
C21 C 0.92701(13) 1.11573(18) 0.28713(16) 0.0229(5) Uani 1 1 d . .
C22 C 0.86992(13) 1.22871(18) 0.28833(15) 0.0221(5) Uani 1 1 d . .
C23 C 1.00914(14) 1.1262(2) 0.35608(19) 0.0329(6) Uani 1 1 d . .
H23A H 1.0006 1.1348 0.4281 0.049 Uiso 1 1 calc R U
H23B H 1.0385 1.1978 0.3359 0.049 Uiso 1 1 calc R U
H23C H 1.0417 1.0526 0.3490 0.049 Uiso 1 1 calc R U
C24 C 0.93872(16) 1.0777(2) 0.17800(18) 0.0341(6) Uani 1 1 d . .
H24A H 0.9647 0.9971 0.1805 0.051 Uiso 1 1 calc R U
H24B H 0.9739 1.1373 0.1502 0.051 Uiso 1 1 calc R U
H24C H 0.8851 1.0743 0.1334 0.051 Uiso 1 1 calc R U
C25 C 0.88183(14) 1.29599(19) 0.39093(16) 0.0285(5) Uani 1 1 d . .
H25A H 0.8376 1.3558 0.3910 0.043 Uiso 1 1 calc R U
H25B H 0.9350 1.3381 0.4007 0.043 Uiso 1 1 calc R U
H25C H 0.8806 1.2375 0.4472 0.043 Uiso 1 1 calc R U
C26 C 0.87122(16) 1.3173(2) 0.20020(18) 0.0367(6) Uani 1 1 d . .
H26A H 0.8549 1.2749 0.1343 0.055 Uiso 1 1 calc R U
H26B H 0.9268 1.3503 0.2031 0.055 Uiso 1 1 calc R U
H26C H 0.8327 1.3842 0.2061 0.055 Uiso 1 1 calc R U

loop_
_atom_site_aniso_label
_atom_site_aniso_U_11
_atom_site_aniso_U_22
_atom_site_aniso_U_33
_atom_site_aniso_U_23
_atom_site_aniso_U_13
_atom_site_aniso_U_12
B1 0.0167(12) 0.0208(12) 0.0242(14) 0.0004(10) 0.0035(11) 0.0035(10)
B2 0.0246(13) 0.0218(12) 0.0109(12) -0.0030(9) -0.0009(10) 0.0031(10)
N1 0.0212(9) 0.0189(9) 0.0189(10) -0.0018(7) -0.0027(8) -0.0022(7)
N2 0.0233(10) 0.0256(9) 0.0151(9) 0.0029(7) -0.0002(8) -0.0024(8)
O1 0.0200(8) 0.0179(7) 0.0280(8) 0.0026(6) 0.0035(7) -0.0027(6)
O2 0.0217(8) 0.0195(7) 0.0281(8) 0.0001(6) -0.0015(7) -0.0016(6)
C1 0.0198(11) 0.0188(10) 0.0188(11) -0.0010(8) 0.0022(9) 0.0007(9)
C2 0.0179(11) 0.0190(10) 0.0184(11) 0.0008(8) 0.0039(9) -0.0029(8)
C3 0.0234(11) 0.0181(10) 0.0163(11) 0.0004(8) 0.0036(9) 0.0009(9)
C4 0.0280(12) 0.0203(11) 0.0220(12) -0.0020(9) 0.0045(10) -0.0002(9)
C5 0.0311(13) 0.0216(11) 0.0261(12) 0.0025(9) 0.0024(11) 0.0031(10)
C6 0.0251(12) 0.0257(11) 0.0157(11) 0.0011(9) 0.0023(9) -0.0035(9)
C7 0.0205(11) 0.0213(11) 0.0150(11) -0.0003(8) 0.0013(9) -0.0038(8)
C8 0.0251(12) 0.0266(11) 0.0183(11) -0.0005(9) 0.0022(10) -0.0029(9)
C9 0.0260(12) 0.0256(11) 0.0232(12) -0.0043(9) 0.0081(10) 0.0015(9)
C10 0.0190(11) 0.0227(11) 0.0237(12) -0.0012(9) 0.0028(10) 0.0027(9)
C11 0.0171(11) 0.0210(10) 0.0191(11) -0.0007(9) 0.0011(9) 0.0064(9)
C12 0.0179(11) 0.0197(10) 0.0193(11) -0.0019(9) 0.0012(9) 0.0058(9)
C13 0.0246(12) 0.0199(11) 0.0257(13) 0.0001(9) 0.0025(10) 0.0025(9)
C14 0.0294(13) 0.0275(12) 0.0200(12) 0.0066(9) 0.0020(10) 0.0097(10)
C15 0.0251(12) 0.0320(12) 0.0174(12) 0.0012(9) 0.0006(10) 0.0108(10)
C16 0.0170(11) 0.0264(11) 0.0186(11) -0.0017(9) 0.0001(9) 0.0079(9)
C17 0.0201(11) 0.0332(12) 0.0194(12) -0.0059(10) -0.0020(10) 0.0034(10)
C18 0.0172(11) 0.0300(12) 0.0299(13) -0.0080(10) 0.0019(10) -0.0021(9)
C19 0.0193(11) 0.0270(12) 0.0260(12) 0.0021(9) 0.0027(10) -0.0019(9)
C20 0.0143(10) 0.0267(11) 0.0186(12) -0.0021(9) 0.0017(9) 0.0047(9)
C21 0.0252(12) 0.0189(11) 0.0253(12) -0.0030(9) 0.0062(10) -0.0076(9)
C22 0.0242(12) 0.0181(10) 0.0232(12) -0.0001(9) 0.0015(10) -0.0051(9)
C23 0.0268(13) 0.0286(12) 0.0429(15) -0.0048(11) 0.0045(12) -0.0042(10)
C24 0.0392(15) 0.0312(13) 0.0358(14) -0.0078(11) 0.0181(12) -0.0047(11)
C25 0.0304(13) 0.0243(12) 0.0312(13) -0.0074(10) 0.0067(11) -0.0032(10)
C26 0.0512(17) 0.0267(12) 0.0311(14) 0.0042(10) 0.0033(12) -0.0063(11)

loop_
_atom_type_symbol
_atom_type_description
_atom_type_scat_dispersion_real
_atom_type_scat_dispersion_imag
_atom_type_scat_source
C C 0.0033 0.0016 'International Tables Vol C Tables 4.2.6.8 and 6.1.1.4'
H H 0.0000 0.0000 'International Tables Vol C Tables 4.2.6.8 and 6.1.1.4'
B B 0.0013 0.0007 'International Tables Vol C Tables 4.2.6.8 and 6.1.1.4'
N N 0.0061 0.0033 'International Tables Vol C Tables 4.2.6.8 and 6.1.1.4'
O O 0.0106 0.0060 'International Tables Vol C Tables 4.2.6.8 and 6.1.1.4'

loop_
_geom_angle_atom_site_label_1
_geom_angle_atom_site_label_2
_geom_angle_atom_site_label_3
_geom_angle
N1 B1 N2 114.37(19)
N1 B1 C1 122.77(19)
N2 B1 C1 122.85(19)
O1 B2 O2 111.63(19)
O1 B2 C1 127.54(18)
O2 B2 C1 120.77(19)
C12 N1 B1 124.78(18)
C20 N2 B1 124.33(18)
B2 O1 C21 108.05(15)
B2 O2 C22 108.03(16)
C2 C1 C10 107.73(16)
C2 C1 B2 113.41(17)
C10 C1 B2 107.98(16)
C2 C1 B1 111.54(16)
C10 C1 B1 108.84(16)
B2 C1 B1 107.23(17)
C3 C2 C7 110.90(16)
C3 C2 C1 112.88(16)
C7 C2 C1 112.34(16)
C4 C3 C2 112.57(16)
C5 C4 C3 110.82(16)
C4 C5 C6 110.24(17)
C7 C6 C5 112.70(16)
C6 C7 C8 111.69(16)
C6 C7 C2 110.81(16)
C8 C7 C2 110.76(17)
C9 C8 C7 112.59(17)
C10 C9 C8 111.56(17)
C9 C10 C1 111.02(16)
C16 C11 C12 119.71(18)
C16 C11 C20 119.58(18)
C12 C11 C20 120.70(18)
C13 C12 N1 122.27(18)
C13 C12 C11 119.76(19)
N1 C12 C11 117.95(18)
C12 C13 C14 120.4(2)
C15 C14 C13 121.2(2)
C14 C15 C16 120.5(2)
C17 C16 C11 118.98(19)
C17 C16 C15 122.50(19)
C11 C16 C15 118.52(19)
C18 C17 C16 120.2(2)
C17 C18 C19 121.3(2)
C20 C19 C18 120.4(2)
C19 C20 N2 122.70(18)
C19 C20 C11 119.50(19)
N2 C20 C11 117.77(18)
O1 C21 C23 109.47(17)
O1 C21 C24 106.01(15)
C23 C21 C24 110.4(2)
O1 C21 C22 102.45(15)
C23 C21 C22 114.82(17)
C24 C21 C22 113.03(18)
O2 C22 C26 107.96(17)
O2 C22 C25 106.83(17)
C26 C22 C25 110.41(17)
O2 C22 C21 102.19(15)
C26 C22 C21 115.00(18)
C25 C22 C21 113.65(17)

loop_
_geom_bond_atom_site_label_1
_geom_bond_atom_site_label_2
_geom_bond_distance
B1 N1 1.419(3)
B1 N2 1.428(3)
B1 C1 1.596(3)
B2 O1 1.376(3)
B2 O2 1.379(3)
B2 C1 1.579(3)
N1 C12 1.389(3)
N2 C20 1.397(3)
O1 C21 1.455(2)
O2 C22 1.467(2)
C1 C2 1.559(3)
C1 C10 1.565(3)
C2 C3 1.533(3)
C2 C7 1.534(3)
C3 C4 1.524(3)
C4 C5 1.510(3)
C5 C6 1.526(3)
C6 C7 1.522(3)
C7 C8 1.532(3)
C8 C9 1.528(3)
C9 C10 1.526(3)
C11 C16 1.420(3)
C11 C12 1.425(3)
C11 C20 1.427(3)
C12 C13 1.377(3)
C13 C14 1.401(3)
C14 C15 1.367(3)
C15 C16 1.421(3)
C16 C17 1.415(3)
C17 C18 1.369(3)
C18 C19 1.399(3)
C19 C20 1.382(3)
C21 C23 1.508(3)
C21 C24 1.531(3)
C21 C22 1.556(3)
C22 C26 1.512(3)
C22 C25 1.519(3)

loop_
_geom_torsion_atom_site_label_1
_geom_torsion_atom_site_label_2
_geom_torsion_atom_site_label_3
_geom_torsion_atom_site_label_4
_geom_torsion
N2 B1 N1 C12 -3.3(3)
C1 B1 N1 C12 175.65(18)
N1 B1 N2 C20 2.6(3)
C1 B1 N2 C20 -176.37(18)
O2 B2 O1 C21 -11.9(2)
C1 B2 O1 C21 165.3(2)
O1 B2 O2 C22 -6.9(2)
C1 B2 O2 C22 175.70(17)
O1 B2 C1 C2 10.5(3)
O2 B2 C1 C2 -172.46(17)
O1 B2 C1 C10 129.8(2)
O2 B2 C1 C10 -53.2(2)
O1 B2 C1 B1 -113.0(2)
O2 B2 C1 B1 64.0(2)
N1 B1 C1 C2 -143.90(19)
N2 B1 C1 C2 34.9(3)
N1 B1 C1 C10 97.4(2)
N2 B1 C1 C10 -83.8(2)
N1 B1 C1 B2 -19.2(3)
N2 B1 C1 B2 159.66(19)
C10 C1 C2 C3 175.95(16)
B2 C1 C2 C3 -64.6(2)
B1 C1 C2 C3 56.6(2)
C10 C1 C2 C7 -57.7(2)
B2 C1 C2 C7 61.7(2)
B1 C1 C2 C7 -177.12(16)
C7 C2 C3 C4 53.8(2)
C1 C2 C3 C4 -179.11(16)
C2 C3 C4 C5 -56.0(2)
C3 C4 C5 C6 56.2(2)
C4 C5 C6 C7 -56.9(2)
C5 C6 C7 C8 179.05(17)
C5 C6 C7 C2 55.0(2)
C3 C2 C7 C6 -52.5(2)
C1 C2 C7 C6 -179.87(16)
C3 C2 C7 C8 -177.03(16)
C1 C2 C7 C8 55.6(2)
C6 C7 C8 C9 -176.78(17)
C2 C7 C8 C9 -52.8(2)
C7 C8 C9 C10 54.3(2)
C8 C9 C10 C1 -57.4(2)
C2 C1 C10 C9 58.1(2)
B2 C1 C10 C9 -64.8(2)
B1 C1 C10 C9 179.16(16)
B1 N1 C12 C13 -176.77(19)
B1 N1 C12 C11 1.4(3)
C16 C11 C12 C13 0.0(3)
C20 C11 C12 C13 179.63(18)
C16 C11 C12 N1 -178.28(17)
C20 C11 C12 N1 1.4(3)
N1 C12 C13 C14 177.97(19)
C11 C12 C13 C14 -0.2(3)
C12 C13 C14 C15 0.4(3)
C13 C14 C15 C16 -0.3(3)
C12 C11 C16 C17 179.69(18)
C20 C11 C16 C17 0.0(3)
C12 C11 C16 C15 0.1(3)
C20 C11 C16 C15 -179.55(18)
C14 C15 C16 C17 -179.5(2)
C14 C15 C16 C11 0.0(3)
C11 C16 C17 C18 0.1(3)
C15 C16 C17 C18 179.63(19)
C16 C17 C18 C19 0.2(3)
C17 C18 C19 C20 -0.7(3)
C18 C19 C20 N2 -177.23(18)
C18 C19 C20 C11 0.8(3)
B1 N2 C20 C19 178.0(2)
B1 N2 C20 C11 -0.1(3)
C16 C11 C20 C19 -0.4(3)
C12 C11 C20 C19 179.90(19)
C16 C11 C20 N2 177.64(17)
C12 C11 C20 N2 -2.0(3)
B2 O1 C21 C23 146.39(18)
B2 O1 C21 C24 -94.6(2)
B2 O1 C21 C22 24.11(19)
B2 O2 C22 C26 142.69(18)
B2 O2 C22 C25 -98.56(18)
B2 O2 C22 C21 21.1(2)
O1 C21 C22 O2 -26.90(18)
C23 C21 C22 O2 -145.46(18)
C24 C21 C22 O2 86.73(19)
O1 C21 C22 C26 -143.56(17)
C23 C21 C22 C26 97.9(2)
C24 C21 C22 C26 -29.9(3)
O1 C21 C22 C25 87.81(19)
C23 C21 C22 C25 -30.8(3)
C24 C21 C22 C25 -158.56(18)
